data_7126430
loop_
_publ_author_name
'Mori, Sakura'
'Akita, Motoko'
'Suzuki, Shuichi'
'Asano, Motoko S.'
'Murata, Michihisa'
'Akiyama, Tsuyoshi'
'Matsumoto, Taisuke'
'Kitamura, Chitoshi'
'Kato, Shin-Ichiro'

_publ_section_title
;
 Open-shell singlet diradicaloid difluoreno[4,3-b:3',4'-d]furan and its
 radical cation and dianion.
;
_journal_issue 44
_journal_name_full 'Chemical communications (Cambridge, England)'
_journal_page_first 5881
_journal_page_last 5884
_journal_paper_doi 10.1039/d0cc01638a
_journal_volume 56
_journal_year 2020
_chemical_formula_moiety 'C44 H34 O'
_chemical_formula_sum 'C44 H34 O'
_chemical_formula_weight 578.71
_space_group_crystal_system monoclinic
_space_group_IT_number 14
_space_group_name_Hall '-P 2yn'
_space_group_name_H-M_alt 'P 1 21/n 1'
_atom_sites_solution_hydrogens geom
_atom_sites_solution_primary dual
_audit_creation_date 2018-11-29
_audit_creation_method
;
Olex2 1.2
(compiled 2018.05.29 svn.r3508 for OlexSys, GUI svn.r5506)
;
_audit_update_record
;
2019-12-28 deposited with the CCDC.	2020-04-22 downloaded from the CCDC.
;
_cell_angle_alpha 90
_cell_angle_beta 92.127(2)
_cell_angle_gamma 90
_cell_formula_units_Z 4
_cell_length_a 8.0514(2)
_cell_length_b 29.7733(7)
_cell_length_c 12.8449(3)
_cell_measurement_reflns_used 12618
_cell_measurement_temperature 123
_cell_measurement_theta_max 30.6230
_cell_measurement_theta_min 2.0670
_cell_volume 3077.02(13)
_computing_cell_refinement 'CrysAlisPro 1.171.39.46e (Rigaku OD, 2018)'
_computing_data_collection 'CrysAlisPro 1.171.39.46e (Rigaku OD, 2018)'
_computing_data_reduction 'CrysAlisPro 1.171.39.46e (Rigaku OD, 2018)'
_computing_molecular_graphics 'Olex2 (Dolomanov et al., 2009)'
_computing_publication_material 'Olex2 (Dolomanov et al., 2009)'
_computing_structure_refinement 'ShelXL (Sheldrick, 2015)'
_computing_structure_solution 'ShelXT (Sheldrick, 2015)'
_diffrn_ambient_temperature 123
_diffrn_detector 'Rigaku HyPix-6000 area detector'
_diffrn_detector_area_resol_mean 10.0
_diffrn_detector_type 'HPC area detector'
_diffrn_measured_fraction_theta_full 1.000
_diffrn_measured_fraction_theta_max 1.000
_diffrn_measurement_details
;
List of Runs (angles in degrees, time in seconds):

  # Type    Start    End  Width  t~exp~   \w     \q     \k     \f   Frames
#--------------------------------------------------------------------------
  1  \w     -5.00  21.00   0.50    3.00    --  -15.50  45.00  90.00   52
  2  \w    -99.00 -73.00   0.50    3.00    --  -15.50  45.00  60.00   52
  3  \w    -61.00  49.00   0.50    3.00    --  -15.50  45.00  60.00  220
  4  \w   -104.00  68.00   0.50    3.00    --  -15.50  45.00   0.00  344
;
_diffrn_measurement_device 'three-circle diffractometer'
_diffrn_measurement_device_type 'Rigaku AFC HyPix-6000'
_diffrn_measurement_method '\w scans'
_diffrn_orient_matrix_type 'CrysAlisPro convention (1999,Acta A55,543-557)'
_diffrn_orient_matrix_UB_11 -0.0071763000
_diffrn_orient_matrix_UB_12 -0.0050126000
_diffrn_orient_matrix_UB_13 -0.0539837000
_diffrn_orient_matrix_UB_21 -0.0873211000
_diffrn_orient_matrix_UB_22 -0.0023075000
_diffrn_orient_matrix_UB_23 0.0036593000
_diffrn_orient_matrix_UB_31 -0.0099585000
_diffrn_orient_matrix_UB_32 0.0231576000
_diffrn_orient_matrix_UB_33 -0.0113485000
_diffrn_radiation_monochromator 'multi-layer mirror optics'
_diffrn_radiation_probe x-ray
_diffrn_radiation_type MoK\a
_diffrn_radiation_wavelength 0.71073
_diffrn_reflns_av_R_equivalents 0.0206
_diffrn_reflns_av_unetI/netI 0.0222
_diffrn_reflns_Laue_measured_fraction_full 1.000
_diffrn_reflns_Laue_measured_fraction_max 1.000
_diffrn_reflns_limit_h_max 9
_diffrn_reflns_limit_h_min -10
_diffrn_reflns_limit_k_max 33
_diffrn_reflns_limit_k_min -38
_diffrn_reflns_limit_l_max 15
_diffrn_reflns_limit_l_min -16
_diffrn_reflns_number 24852
_diffrn_reflns_point_group_measured_fraction_full 1.000
_diffrn_reflns_point_group_measured_fraction_max 1.000
_diffrn_reflns_theta_full 25.242
_diffrn_reflns_theta_max 27.483
_diffrn_reflns_theta_min 2.095
_diffrn_source 'rotating anode X-ray generator'
_diffrn_source_type FR-E+
_exptl_absorpt_coefficient_mu 0.073
_exptl_absorpt_correction_T_max 1.00000
_exptl_absorpt_correction_T_min 0.91388
_exptl_absorpt_correction_type multi-scan
_exptl_absorpt_process_details
;
CrysAlisPro 1.171.39.46e (Rigaku Oxford Diffraction, 2018)
Empirical absorption correction using spherical harmonics,
 implemented in SCALE3 ABSPACK scaling algorithm.
;
_exptl_crystal_colour blue
_exptl_crystal_colour_primary blue
_exptl_crystal_density_diffrn 1.249
_exptl_crystal_description prism
_exptl_crystal_F_000 1224
_exptl_crystal_size_max 0.2
_exptl_crystal_size_mid 0.12
_exptl_crystal_size_min 0.08
_refine_diff_density_max 0.274
_refine_diff_density_min -0.217
_refine_diff_density_rms 0.041
_refine_ls_extinction_method none
_refine_ls_goodness_of_fit_ref 1.051
_refine_ls_hydrogen_treatment constr
_refine_ls_matrix_type full
_refine_ls_number_parameters 412
_refine_ls_number_reflns 7055
_refine_ls_number_restraints 0
_refine_ls_restrained_S_all 1.051
_refine_ls_R_factor_all 0.0478
_refine_ls_R_factor_gt 0.0404
_refine_ls_shift/su_max 0.001
_refine_ls_shift/su_mean 0.000
_refine_ls_structure_factor_coef Fsqd
_refine_ls_weighting_details 'w=1/[\s^2^(Fo^2^)+(0.0517P)^2^+1.0846P] where P=(Fo^2^+2Fc^2^)/3'
_refine_ls_weighting_scheme calc
_refine_ls_wR_factor_gt 0.1032
_refine_ls_wR_factor_ref 0.1078
_reflns_Friedel_coverage 0.000
_reflns_number_gt 6041
_reflns_number_total 7055
_reflns_threshold_expression 'I > 2\s(I)'
_cod_data_source_file d0cc01638a2.cif
_cod_data_source_block ks1811f
_cod_depositor_comments 'Adding full bibliography for 7126430.cif.'
_cod_database_code 7126430
_shelx_shelxl_version_number 2014/7
_chemical_oxdiff_formula 'C H O'
_shelx_space_group_comment
;
The symmetry employed for this shelxl refinement is uniquely defined
by the following loop, which should always be used as a source of
symmetry information in preference to the above space-group names.
They are only intended as comments.
;
_reflns_odcompleteness_completeness 99.92
_reflns_odcompleteness_iscentric 1
_reflns_odcompleteness_theta 27.42
_olex2_refinement_description
;
1. Fixed Uiso
 At 1.2 times of:
  All C(H) groups
 At 1.5 times of:
  All C(H,H,H) groups
2.a Aromatic/amide H refined with riding coordinates:
 C8(H8), C9(H9), C18(H18), C4(H4), C15(H15), C5(H5), C21(H21), C29(H29),
 C24(H24), C16(H16), C23(H23), C17(H17), C22(H22), C40(H40), C31(H31), C38(H38)
2.b Idealised Me refined as rotating group:
 C33(H33A,H33B,H33C), C42(H42A,H42B,H42C), C44(H44A,H44B,H44C), C35(H35A,H35B,
 H35C), C34(H34A,H34B,H34C), C43(H43A,H43B,H43C)
;
_olex2_submission_special_instructions 'No special instructions were received'
_oxdiff_exptl_absorpt_empirical_details
;
Empirical correction (ABSPACK) includes:
- Absorption correction using spherical harmonics
- Frame scaling
;
_oxdiff_exptl_absorpt_empirical_full_max 1.220
_oxdiff_exptl_absorpt_empirical_full_min 0.825

loop_
_space_group_symop_operation_xyz
'x, y, z'
'-x+1/2, y+1/2, -z+1/2'
'-x, -y, -z'
'x-1/2, -y-1/2, z-1/2'

loop_
_atom_site_label
_atom_site_type_symbol
_atom_site_fract_x
_atom_site_fract_y
_atom_site_fract_z
_atom_site_U_iso_or_equiv
_atom_site_adp_type
_atom_site_occupancy
_atom_site_site_symmetry_order
_atom_site_calc_flag
_atom_site_refinement_flags_posn
_atom_site_refinement_flags_adp
_atom_site_refinement_flags_occupancy
_atom_site_disorder_assembly
_atom_site_disorder_group
O1 O 0.32331(10) 0.61593(3) 0.39275(6) 0.01755(17) Uani 1 1 d . . . . .
C6 C 0.06931(14) 0.59899(4) 0.31185(9) 0.0177(2) Uani 1 1 d . . . . .
C12 C 0.21740(14) 0.65229(4) 0.39955(9) 0.0167(2) Uani 1 1 d . . . . .
C1 C 0.23095(14) 0.58300(4) 0.34142(9) 0.0170(2) Uani 1 1 d . . . . .
C7 C 0.06075(14) 0.64305(4) 0.34898(9) 0.0176(2) Uani 1 1 d . . . . .
C8 C -0.06766(14) 0.67566(4) 0.35051(9) 0.0190(2) Uani 1 1 d . . . . .
H8 H -0.1707 0.6698 0.3183 0.023 Uiso 1 1 calc R . . . .
C27 C 0.13256(14) 0.42656(4) 0.23746(9) 0.0184(2) Uani 1 1 d . . . . .
C9 C -0.03845(14) 0.71566(4) 0.39968(9) 0.0192(2) Uani 1 1 d . . . . .
H9 H -0.1217 0.7373 0.4004 0.023 Uiso 1 1 calc R . . . .
C26 C 0.17474(14) 0.76214(4) 0.50478(9) 0.0185(2) Uani 1 1 d . . . . .
C20 C 0.39302(14) 0.71017(4) 0.50823(9) 0.0179(2) Uani 1 1 d . . . . .
C11 C 0.25081(14) 0.69142(4) 0.45001(9) 0.0172(2) Uani 1 1 d . . . . .
C13 C 0.22357(14) 0.46724(4) 0.27268(9) 0.0187(2) Uani 1 1 d . . . . .
C25 C 0.34446(14) 0.75340(4) 0.54191(9) 0.0190(2) Uani 1 1 d . . . . .
C14 C 0.39261(14) 0.46901(4) 0.31650(9) 0.0190(2) Uani 1 1 d . . . . .
C3 C 0.15772(14) 0.51049(4) 0.27560(9) 0.0186(2) Uani 1 1 d . . . . .
C2 C 0.28040(14) 0.54022(4) 0.32358(9) 0.0175(2) Uani 1 1 d . . . . .
C28 C 0.07547(14) 0.39641(4) 0.31226(9) 0.0195(2) Uani 1 1 d . . . . .
C10 C 0.11864(14) 0.72445(4) 0.44982(9) 0.0177(2) Uani 1 1 d . . . . .
C19 C 0.42949(14) 0.51387(4) 0.34701(9) 0.0181(2) Uani 1 1 d . . . . .
C37 C 0.06636(15) 0.83428(4) 0.43240(9) 0.0207(2) Uani 1 1 d . . . . .
C36 C 0.08805(14) 0.80546(4) 0.51798(9) 0.0184(2) Uani 1 1 d . . . . .
C18 C 0.58312(14) 0.52484(4) 0.39114(9) 0.0203(2) Uani 1 1 d . . . . .
H18 H 0.6076 0.5543 0.4105 0.024 Uiso 1 1 calc R . . . .
C4 C -0.00322(15) 0.52624(4) 0.24398(9) 0.0206(2) Uani 1 1 d . . . . .
H4 H -0.0792 0.5067 0.2118 0.025 Uiso 1 1 calc R . . . .
C41 C 0.03302(14) 0.81849(4) 0.61588(9) 0.0208(2) Uani 1 1 d . . . . .
C32 C 0.09757(15) 0.41872(4) 0.13149(9) 0.0215(2) Uani 1 1 d . . . . .
C15 C 0.51090(15) 0.43554(4) 0.33231(10) 0.0222(2) Uani 1 1 d . . . . .
H15 H 0.4875 0.4060 0.3132 0.027 Uiso 1 1 calc R . . . .
C5 C -0.04678(14) 0.56988(4) 0.26064(9) 0.0203(2) Uani 1 1 d . . . . .
H5 H -0.1511 0.5804 0.2387 0.024 Uiso 1 1 calc R . . . .
C21 C 0.55164(15) 0.69416(4) 0.53057(9) 0.0213(2) Uani 1 1 d . . . . .
H21 H 0.5839 0.6659 0.5080 0.026 Uiso 1 1 calc R . . . .
C29 C -0.01665(14) 0.35921(4) 0.27950(10) 0.0216(2) Uani 1 1 d . . . . .
H29 H -0.0553 0.3394 0.3291 0.026 Uiso 1 1 calc R . . . .
C30 C -0.05260(15) 0.35082(4) 0.17481(10) 0.0231(3) Uani 1 1 d . . . . .
C24 C 0.45611(15) 0.78017(4) 0.59844(9) 0.0219(2) Uani 1 1 d . . . . .
H24 H 0.4254 0.8086 0.6206 0.026 Uiso 1 1 calc R . . . .
C16 C 0.66496(15) 0.44695(4) 0.37721(10) 0.0246(3) Uani 1 1 d . . . . .
H16 H 0.7452 0.4248 0.3881 0.030 Uiso 1 1 calc R . . . .
C23 C 0.61466(15) 0.76373(4) 0.62145(10) 0.0244(3) Uani 1 1 d . . . . .
H23 H 0.6902 0.7813 0.6600 0.029 Uiso 1 1 calc R . . . .
C17 C 0.70051(15) 0.49094(4) 0.40596(10) 0.0238(3) Uani 1 1 d . . . . .
H17 H 0.8045 0.4979 0.4356 0.029 Uiso 1 1 calc R . . . .
C22 C 0.66190(15) 0.72148(4) 0.58777(10) 0.0236(3) Uani 1 1 d . . . . .
H22 H 0.7690 0.7112 0.6036 0.028 Uiso 1 1 calc R . . . .
C40 C -0.04081(16) 0.86035(4) 0.62635(10) 0.0258(3) Uani 1 1 d . . . . .
H40 H -0.0768 0.8691 0.6913 0.031 Uiso 1 1 calc R . . . .
C31 C 0.00576(16) 0.38084(4) 0.10225(10) 0.0242(3) Uani 1 1 d . . . . .
H31 H -0.0171 0.3755 0.0318 0.029 Uiso 1 1 calc R . . . .
C39 C -0.06232(17) 0.88957(4) 0.54241(11) 0.0277(3) Uani 1 1 d . . . . .
C33 C 0.10846(16) 0.40449(4) 0.42652(10) 0.0255(3) Uani 1 1 d . . . . .
H33A H 0.2261 0.4069 0.4406 0.038 Uiso 1 1 calc GR . . . .
H33B H 0.0651 0.3799 0.4655 0.038 Uiso 1 1 calc GR . . . .
H33C H 0.0553 0.4319 0.4465 0.038 Uiso 1 1 calc GR . . . .
C42 C 0.12088(16) 0.82119(4) 0.32618(10) 0.0252(3) Uani 1 1 d . . . . .
H42A H 0.2164 0.8020 0.3329 0.038 Uiso 1 1 calc GR . . . .
H42B H 0.1489 0.8477 0.2880 0.038 Uiso 1 1 calc GR . . . .
H42C H 0.0322 0.8056 0.2896 0.038 Uiso 1 1 calc GR . . . .
C44 C 0.04844(16) 0.78704(4) 0.70718(10) 0.0244(3) Uani 1 1 d . . . . .
H44A H -0.0147 0.7603 0.6923 0.037 Uiso 1 1 calc GR . . . .
H44B H 0.0068 0.8014 0.7678 0.037 Uiso 1 1 calc GR . . . .
H44C H 0.1631 0.7793 0.7198 0.037 Uiso 1 1 calc GR . . . .
C38 C -0.00844(16) 0.87594(4) 0.44674(10) 0.0251(3) Uani 1 1 d . . . . .
H38 H -0.0225 0.8951 0.3900 0.030 Uiso 1 1 calc R . . . .
C35 C 0.15923(18) 0.45001(4) 0.04953(10) 0.0292(3) Uani 1 1 d . . . . .
H35A H 0.0973 0.4776 0.0507 0.044 Uiso 1 1 calc GR . . . .
H35B H 0.1448 0.4362 -0.0178 0.044 Uiso 1 1 calc GR . . . .
H35C H 0.2750 0.4562 0.0634 0.044 Uiso 1 1 calc GR . . . .
C34 C -0.14752(17) 0.30957(4) 0.14109(11) 0.0290(3) Uani 1 1 d . . . . .
H34A H -0.0711 0.2856 0.1289 0.044 Uiso 1 1 calc GR . . . .
H34B H -0.2111 0.3159 0.0781 0.044 Uiso 1 1 calc GR . . . .
H34C H -0.2211 0.3009 0.1947 0.044 Uiso 1 1 calc GR . . . .
C43 C -0.1411(2) 0.93508(5) 0.55552(13) 0.0408(4) Uani 1 1 d . . . . .
H43A H -0.2456 0.9317 0.5883 0.061 Uiso 1 1 calc GR . . . .
H43B H -0.1590 0.9488 0.4885 0.061 Uiso 1 1 calc GR . . . .
H43C H -0.0688 0.9537 0.5981 0.061 Uiso 1 1 calc GR . . . .

loop_
_atom_site_aniso_label
_atom_site_aniso_U_11
_atom_site_aniso_U_22
_atom_site_aniso_U_33
_atom_site_aniso_U_23
_atom_site_aniso_U_13
_atom_site_aniso_U_12
O1 0.0185(4) 0.0124(4) 0.0217(4) -0.0027(3) 0.0002(3) 0.0014(3)
C6 0.0198(5) 0.0155(5) 0.0180(5) 0.0021(4) 0.0017(4) 0.0002(4)
C12 0.0181(5) 0.0145(5) 0.0177(5) 0.0021(4) 0.0025(4) 0.0026(4)
C1 0.0187(5) 0.0156(5) 0.0168(5) -0.0003(4) 0.0015(4) -0.0024(4)
C7 0.0199(5) 0.0157(5) 0.0173(5) 0.0020(4) 0.0021(4) -0.0004(4)
C8 0.0179(5) 0.0179(5) 0.0210(6) 0.0027(4) -0.0010(4) 0.0014(4)
C27 0.0192(5) 0.0135(5) 0.0224(6) -0.0013(4) -0.0007(4) 0.0015(4)
C9 0.0186(5) 0.0166(5) 0.0224(6) 0.0026(4) 0.0017(4) 0.0040(4)
C26 0.0199(5) 0.0170(5) 0.0186(5) 0.0000(4) 0.0023(4) 0.0012(4)
C20 0.0193(5) 0.0168(5) 0.0178(5) 0.0000(4) 0.0010(4) -0.0004(4)
C11 0.0176(5) 0.0157(5) 0.0183(5) 0.0018(4) 0.0016(4) 0.0013(4)
C13 0.0221(6) 0.0156(5) 0.0186(5) -0.0008(4) 0.0008(4) -0.0007(4)
C25 0.0205(6) 0.0173(5) 0.0192(5) 0.0005(4) 0.0023(4) 0.0008(4)
C14 0.0221(6) 0.0164(5) 0.0187(5) -0.0015(4) 0.0018(4) -0.0003(4)
C3 0.0214(6) 0.0148(5) 0.0195(5) -0.0001(4) 0.0009(4) -0.0017(4)
C2 0.0189(5) 0.0166(5) 0.0171(5) 0.0003(4) 0.0011(4) -0.0007(4)
C28 0.0185(5) 0.0175(5) 0.0225(6) -0.0002(4) 0.0003(4) 0.0026(4)
C10 0.0194(5) 0.0150(5) 0.0188(5) 0.0012(4) 0.0022(4) 0.0021(4)
C19 0.0209(6) 0.0155(5) 0.0181(5) -0.0003(4) 0.0030(4) 0.0006(4)
C37 0.0221(6) 0.0165(5) 0.0236(6) -0.0019(4) 0.0028(4) -0.0002(4)
C36 0.0175(5) 0.0153(5) 0.0225(6) -0.0025(4) 0.0011(4) -0.0001(4)
C18 0.0213(6) 0.0181(5) 0.0215(6) -0.0016(4) 0.0014(4) -0.0006(4)
C4 0.0207(5) 0.0185(6) 0.0223(6) -0.0006(4) -0.0023(4) -0.0033(4)
C41 0.0201(5) 0.0200(6) 0.0223(6) -0.0022(4) 0.0010(4) -0.0002(4)
C32 0.0254(6) 0.0165(5) 0.0223(6) 0.0006(4) -0.0015(5) 0.0014(5)
C15 0.0261(6) 0.0159(5) 0.0246(6) -0.0031(4) 0.0017(5) 0.0023(5)
C5 0.0187(5) 0.0191(6) 0.0227(6) 0.0009(4) -0.0021(4) 0.0002(4)
C21 0.0220(6) 0.0190(6) 0.0230(6) 0.0000(5) 0.0016(4) 0.0034(5)
C29 0.0197(5) 0.0161(5) 0.0291(6) 0.0024(5) 0.0030(5) 0.0003(4)
C30 0.0199(6) 0.0164(5) 0.0326(7) -0.0025(5) -0.0028(5) 0.0005(4)
C24 0.0245(6) 0.0190(6) 0.0222(6) -0.0033(4) 0.0009(5) -0.0001(5)
C16 0.0223(6) 0.0234(6) 0.0283(6) -0.0002(5) 0.0017(5) 0.0072(5)
C23 0.0229(6) 0.0266(6) 0.0235(6) -0.0023(5) -0.0020(5) -0.0032(5)
C17 0.0189(6) 0.0269(6) 0.0255(6) -0.0013(5) 0.0003(4) -0.0004(5)
C22 0.0181(5) 0.0282(6) 0.0244(6) 0.0017(5) -0.0010(4) 0.0024(5)
C40 0.0309(7) 0.0233(6) 0.0236(6) -0.0055(5) 0.0064(5) 0.0038(5)
C31 0.0290(6) 0.0206(6) 0.0227(6) -0.0029(5) -0.0056(5) 0.0000(5)
C39 0.0321(7) 0.0189(6) 0.0324(7) -0.0032(5) 0.0042(5) 0.0058(5)
C33 0.0291(6) 0.0258(6) 0.0216(6) 0.0009(5) 0.0017(5) -0.0029(5)
C42 0.0317(7) 0.0208(6) 0.0234(6) 0.0005(5) 0.0057(5) 0.0020(5)
C44 0.0250(6) 0.0251(6) 0.0229(6) -0.0005(5) 0.0011(5) 0.0011(5)
C38 0.0312(6) 0.0176(6) 0.0269(6) 0.0019(5) 0.0029(5) 0.0026(5)
C35 0.0418(8) 0.0230(6) 0.0227(6) 0.0023(5) -0.0015(5) -0.0035(6)
C34 0.0277(6) 0.0209(6) 0.0381(7) -0.0038(5) -0.0041(5) -0.0045(5)
C43 0.0582(10) 0.0244(7) 0.0404(8) -0.0034(6) 0.0086(7) 0.0170(7)

loop_
_atom_type_symbol
_atom_type_description
_atom_type_scat_dispersion_real
_atom_type_scat_dispersion_imag
_atom_type_scat_source
C C 0.0033 0.0016 'International Tables Vol C Tables 4.2.6.8 and 6.1.1.4'
H H 0.0000 0.0000 'International Tables Vol C Tables 4.2.6.8 and 6.1.1.4'
O O 0.0106 0.0060 'International Tables Vol C Tables 4.2.6.8 and 6.1.1.4'

loop_
_geom_angle_atom_site_label_1
_geom_angle_atom_site_label_2
_geom_angle_atom_site_label_3
_geom_angle
_geom_angle_site_symmetry_1
_geom_angle_site_symmetry_3
_geom_angle_publ_flag
C12 O1 C1 105.26(8) . . ?
C7 C6 C1 106.19(10) . . ?
C7 C6 C5 133.74(11) . . ?
C5 C6 C1 119.96(10) . . ?
O1 C12 C7 110.97(9) . . ?
C11 C12 O1 126.24(10) . . ?
C11 C12 C7 122.74(10) . . ?
O1 C1 C6 111.10(9) . . ?
C2 C1 O1 126.17(10) . . ?
C2 C1 C6 122.68(10) . . ?
C6 C7 C12 106.42(10) . . ?
C6 C7 C8 133.77(11) . . ?
C8 C7 C12 119.68(10) . . ?
C9 C8 C7 119.37(11) . . ?
C28 C27 C13 119.04(10) . . ?
C32 C27 C13 120.94(10) . . ?
C32 C27 C28 119.97(11) . . ?
C8 C9 C10 120.35(10) . . ?
C25 C26 C36 124.07(10) . . ?
C10 C26 C25 107.78(10) . . ?
C10 C26 C36 127.98(10) . . ?
C25 C20 C11 106.52(10) . . ?
C21 C20 C11 132.63(11) . . ?
C21 C20 C25 120.83(11) . . ?
C12 C11 C20 135.54(11) . . ?
C12 C11 C10 116.74(10) . . ?
C10 C11 C20 107.72(10) . . ?
C14 C13 C27 126.48(10) . . ?
C3 C13 C27 125.50(10) . . ?
C3 C13 C14 107.91(10) . . ?
C20 C25 C26 109.21(10) . . ?
C24 C25 C26 130.70(11) . . ?
C24 C25 C20 120.06(11) . . ?
C19 C14 C13 108.91(10) . . ?
C15 C14 C13 131.12(11) . . ?
C15 C14 C19 119.96(11) . . ?
C13 C3 C2 108.80(10) . . ?
C13 C3 C4 129.80(11) . . ?
C4 C3 C2 121.33(10) . . ?
C1 C2 C3 116.51(10) . . ?
C1 C2 C19 135.72(11) . . ?
C3 C2 C19 107.63(10) . . ?
C27 C28 C33 121.05(11) . . ?
C29 C28 C27 119.13(11) . . ?
C29 C28 C33 119.80(11) . . ?
C9 C10 C11 121.11(10) . . ?
C26 C10 C9 130.11(10) . . ?
C26 C10 C11 108.77(10) . . ?
C14 C19 C2 106.70(10) . . ?
C18 C19 C14 120.72(11) . . ?
C18 C19 C2 132.57(11) . . ?
C36 C37 C42 121.51(10) . . ?
C38 C37 C36 118.90(11) . . ?
C38 C37 C42 119.58(11) . . ?
C37 C36 C26 119.33(10) . . ?
C37 C36 C41 119.98(11) . . ?
C41 C36 C26 120.64(10) . . ?
C19 C18 C17 118.58(11) . . ?
C5 C4 C3 120.37(11) . . ?
C36 C41 C44 120.50(11) . . ?
C40 C41 C36 119.02(11) . . ?
C40 C41 C44 120.45(11) . . ?
C27 C32 C35 121.18(11) . . ?
C31 C32 C27 118.90(11) . . ?
C31 C32 C35 119.92(11) . . ?
C14 C15 C16 118.81(11) . . ?
C4 C5 C6 119.05(11) . . ?
C20 C21 C22 118.27(11) . . ?
C30 C29 C28 121.79(11) . . ?
C29 C30 C34 120.81(11) . . ?
C31 C30 C29 118.16(11) . . ?
C31 C30 C34 121.00(12) . . ?
C25 C24 C23 118.82(11) . . ?
C17 C16 C15 120.86(11) . . ?
C22 C23 C24 120.89(11) . . ?
C16 C17 C18 121.07(11) . . ?
C23 C22 C21 121.12(11) . . ?
C41 C40 C39 121.82(12) . . ?
C30 C31 C32 122.06(12) . . ?
C40 C39 C43 121.07(12) . . ?
C38 C39 C40 118.17(11) . . ?
C38 C39 C43 120.76(12) . . ?
C39 C38 C37 122.10(12) . . ?

loop_
_geom_bond_atom_site_label_1
_geom_bond_atom_site_label_2
_geom_bond_distance
_geom_bond_site_symmetry_2
_geom_bond_publ_flag
O1 C12 1.3828(13) . ?
O1 C1 1.3830(13) . ?
C6 C1 1.4241(15) . ?
C6 C7 1.3985(16) . ?
C6 C5 1.4183(16) . ?
C12 C7 1.4239(16) . ?
C12 C11 1.3554(16) . ?
C1 C2 1.3565(16) . ?
C7 C8 1.4189(16) . ?
C8 C9 1.3644(16) . ?
C27 C13 1.4777(15) . ?
C27 C28 1.4047(16) . ?
C27 C32 1.3994(16) . ?
C9 C10 1.4221(16) . ?
C26 C25 1.4539(16) . ?
C26 C10 1.3922(16) . ?
C26 C36 1.4793(15) . ?
C20 C11 1.4554(16) . ?
C20 C25 1.4176(16) . ?
C20 C21 1.3832(16) . ?
C11 C10 1.4489(15) . ?
C13 C14 1.4543(16) . ?
C13 C3 1.3938(16) . ?
C25 C24 1.3863(16) . ?
C14 C19 1.4202(16) . ?
C14 C15 1.3882(16) . ?
C3 C2 1.4469(15) . ?
C3 C4 1.4230(16) . ?
C2 C19 1.4561(16) . ?
C28 C29 1.3895(16) . ?
C28 C33 1.5011(17) . ?
C19 C18 1.3806(16) . ?
C37 C36 1.4003(16) . ?
C37 C42 1.5001(16) . ?
C37 C38 1.3939(16) . ?
C36 C41 1.4034(16) . ?
C18 C17 1.3910(17) . ?
C4 C5 1.3647(16) . ?
C41 C40 1.3894(17) . ?
C41 C44 1.5021(17) . ?
C32 C31 1.3923(17) . ?
C32 C35 1.5038(17) . ?
C15 C16 1.3905(17) . ?
C21 C22 1.3932(17) . ?
C29 C30 1.3876(18) . ?
C30 C31 1.3860(18) . ?
C30 C34 1.5019(16) . ?
C24 C23 1.3887(17) . ?
C16 C17 1.3877(18) . ?
C23 C22 1.3878(18) . ?
C40 C39 1.3913(19) . ?
C39 C38 1.3795(18) . ?
C39 C43 1.5078(18) . ?
